data_2004462
loop_
_publ_author_name
'Watanabe, D.'
'Ishikawa, M.'
'Yamasaki, M.'
'Ozaki, M.'
'Katayama, T.'
'Nakajima, H.'

_publ_section_title
;
 Tetrasodium <i>P</i>^1^,<i>P</i>^4^-Bis(5'-adenosyl)tetraphosphate
 Dodecahydrate
;
_journal_issue 2
_journal_name_full 'Acta Crystallographica Section C'
_journal_page_first 338
_journal_page_last 340
_journal_paper_doi 10.1107/S0108270195010419
_journal_volume 52
_journal_year 1996
_chemical_formula_sum 'C20 H48 N10 Na4 O31 P4'
_chemical_formula_weight 1140.50
_space_group_IT_number 4
_symmetry_cell_setting monoclinic
_symmetry_space_group_name_Hall 'P 2yb'
_symmetry_space_group_name_H-M 'P 1 21 1'
_atom_type_scat_source 'Cromer & Waber (1974)'
_cell_angle_alpha 90
_cell_angle_beta 90.380(10)
_cell_angle_gamma 90
_cell_formula_units_Z 2
_cell_length_a 12.748(2)
_cell_length_b 20.265(3)
_cell_length_c 8.562(2)
_cell_measurement_reflns_used 25
_cell_measurement_temperature 293
_cell_measurement_theta_max 28.4
_cell_measurement_theta_min 28.2
_cell_volume 2211.8(7)
_computing_cell_refinement 'MSC/AFC Diffractometer Control Software'
_computing_data_collection
;
MSC/AFC Diffractometer Control Software (Molecular Structure Corporation,
1988)
;
_computing_data_reduction 'TEXSAN: PROCESS (Molecular Structure Corporation, 1993)'
_computing_molecular_graphics 'TEXSAN, ORTEPII (Johnson, 1976)'
_computing_publication_material 'TEXSAN: FINISH'
_computing_structure_refinement 'TEXSAN: LS'
_computing_structure_solution 'TEXSAN, SAPI91 (Fan, 1991)'
_diffrn_measurement_device 'Rigaku AFC-7R'
_diffrn_measurement_method '\w/2\q scans'
_diffrn_radiation_type CuK\a
_diffrn_radiation_wavelength 1.54184
_diffrn_reflns_av_R_equivalents 0.023
_diffrn_reflns_limit_h_max 14
_diffrn_reflns_limit_h_min -14
_diffrn_reflns_limit_k_max 0
_diffrn_reflns_limit_k_min -22
_diffrn_reflns_limit_l_max 0
_diffrn_reflns_limit_l_min -9
_diffrn_reflns_number 3667
_diffrn_reflns_theta_max 60.1
_diffrn_standards_decay_% -0.6
_diffrn_standards_interval_count 150
_diffrn_standards_number 3
_exptl_absorpt_coefficient_mu 2.993
_exptl_absorpt_correction_T_max 1.000
_exptl_absorpt_correction_T_min 0.671
_exptl_absorpt_correction_type 'empirical, \y scans'
_exptl_crystal_colour colourless
_exptl_crystal_density_diffrn 1.712
_exptl_crystal_density_meas 1.710
_exptl_crystal_density_method 'flotation in methyl iodide/carbon tetrachloride'
_exptl_crystal_description prism
_exptl_crystal_size_max 0.50
_exptl_crystal_size_mid 0.25
_exptl_crystal_size_min 0.10
_refine_diff_density_max 0.28
_refine_diff_density_min -0.37
_refine_ls_extinction_coef 5.8E-6(5)
_refine_ls_extinction_method 'secondary, isotropic'
_refine_ls_goodness_of_fit_obs 1.28
_refine_ls_hydrogen_treatment noref
_refine_ls_number_parameters 622
_refine_ls_number_reflns 3361
_refine_ls_R_factor_obs 0.036
_refine_ls_shift/esd_max 0.02
_refine_ls_structure_factor_coef F
_refine_ls_weighting_details 'w = 1/[\s^2^(F~o~)+0.001936F~o~^2^]'
_refine_ls_weighting_scheme calc
_refine_ls_wR_factor_obs 0.054
_reflns_number_observed 3361
_reflns_number_total 3416
_reflns_observed_criterion I>3\s(I)
_cod_data_source_file as1187.cif
_cod_data_source_block as1187a
_cod_depositor_comments
;
The following automatic conversions were performed:

'_refine_ls_weighting_scheme' value '
1/[\s^2^(F~o~)+0.001936F~o~^2^]' was changed to 'calc'. New tag
'_refine_ls_weighting_details' was created. The value of the new tag
was set to 'w = 1/[\s^2^(F~o~)+0.001936F~o~^2^]'.

Automatic conversion script
Id: cif_fix_values 3143 2015-03-26 13:38:13Z robertas 
;
_cod_original_cell_volume 2211.7(6)
_cod_original_sg_symbol_Hall 'P 2y1'
_cod_original_sg_symbol_H-M 'P 21'
_cod_database_code 2004462

loop_
_symmetry_equiv_pos_as_xyz
x,y,z
-x,y+1/2,-z

loop_
_atom_site_label
_atom_site_fract_x
_atom_site_fract_y
_atom_site_fract_z
_atom_site_U_iso_or_equiv
P1 .14716(8) .0 .22770(10) .0281(3)
P2 .23224(8) .12288(7) .34820(10) .0289(3)
P3 .21986(8) .22628(8) .11960(10) .0296(3)
P4 .13228(8) .34216(8) .26730(10) .0292(3)
Na1 -0.39510(10) -0.12700(10) .2046(2) .0392(5)
Na2 .09610(10) .17390(10) .7392(2) .0411(5)
Na3 .32210(10) .26030(10) .4837(2) .0411(5)
Na4 -0.40320(10) .47290(10) .3022(2) .0412(5)
O1 -0.1661(3) .0571(2) .2922(4) .0374(8)
O2 -0.3697(3) -.0111(2) .1708(4) .0469(9)
O3 -0.2146(2) -0.1021(2) .1227(3) .0341(8)
O4 .0242(2) -.0067(2) .2069(3) .0399(9)
O5 .1575(3) .0604(2) .3489(4) .0362(8)
O6 .1868(3) .0184(2) .0722(4) .0425(9)
O7 .1918(3) -.0583(2) .3095(4) .0385(8)
O8 .1756(2) .1647(2) .2142(4) .0377(8)
O9 .2215(3) .1575(2) .4998(4) .0422(9)
O10 .3391(3) .1040(2) .2997(4) .0450(9)
O11 .1300(3) .2794(2) .1529(5) .0500(10)
O12 .3192(2) .2493(2) .1926(4) .0385(8)
O13 .2167(3) .2104(2) -.0485(4) .0510(10)
O14 .0108(2) .3547(2) .2912(4) .0436(9)
O15 .1736(3) .3250(2) .4231(4) .0470(10)
O16 .1808(3) .3976(2) .1815(4) .0374(8)
O17 -0.1769(3) .2855(2) .2081(3) .0353(8)
O18 -0.3826(2) .3484(2) .3328(4) .0415(9)
O19 -0.2278(2) .4425(2) .3847(3) .0346(8)
O20 -0.3660(4) -0.1218(2) .4760(5) .0630(10)
O21 -0.5747(3) -0.1095(2) .2186(6) .0620(10)
O22 -0.4336(3) -0.1542(2) -.0596(4) .0500(10)
O23 -0.3668(3) -0.2477(2) .2463(4) .0470(10)
O24 .0933(3) .2909(2) .7033(4) .0429(9)
O25 .1121(3) .0573(2) .7855(4) .0460(10)
O26 .4933(3) .2332(2) .3956(5) .0580(10)
O27 -0.3753(3) .4772(3) .0305(5) .079(2)
O28 -0.3678(5) .5942(3) .2768(6) .079(2)
O29 -0.4404(3) .4972(2) .5630(4) .0560(10)
O30 -0.5804(3) .4556(2) .2609(5) .0540(10)
O31 -0.5052(3) .0893(2) .0856(6) .0690(10)
N1 -0.3006(3) .2794(2) -0.1592(5) .0390(10)
N2 -0.3441(3) .1845(2) -.0066(5) .0380(10)
N3 -.0654(3) .1794(2) -.0587(4) .0341(9)
N4 -0.1894(3) .1226(2) .0712(4) .0319(9)
N5 -0.1320(3) .3077(2) -0.2279(5) .0380(10)
N6 -0.2904(3) .0604(2) .6651(5) .0420(10)
N7 -0.3419(3) .1549(2) .5117(5) .0410(10)
N8 -.0624(3) .1625(2) .5509(4) .0324(9)
N9 -0.1913(3) .2185(2) .4266(4) .0296(9)
N10 -0.1197(3) .0343(2) .7243(5) .0390(10)
C1 -0.3651(4) .2387(3) -.0848(6) .0440(10)
C2 -0.2403(3) .1715(2) -.0080(5) .0280(10)
C3 -0.1645(3) .2066(2) -.0855(5) .0300(10)
C4 -0.1967(3) .2648(2) -0.1602(5) .0300(10)
C5 -.0832(3) .1302(2) .0364(5) .0330(10)
C6 -0.2390(4) .0758(2) .1772(5) .0360(10)
C7 -0.2787(3) .0130(2) .0959(5) .0310(10)
C8 -0.1877(3) -.0343(2) .1312(5) .0300(10)
C9 -0.1516(3) -.0138(2) .2942(5) .0320(10)
C10 -.0411(4) -.0283(2) .3342(5) .0380(10)
C11 -0.3602(4) .1000(3) .5922(7) .0500(10)
C12 -0.2376(3) .1685(2) .5097(5) .0270(10)
C13 -0.1589(3) .1342(2) .5838(5) .0280(10)
C14 -0.1875(3) .0765(2) .6595(5) .0310(10)
C15 -.0851(3) .2119(2) .4572(5) .0330(10)
C16 -0.2458(3) .2641(2) .3233(5) .0310(10)
C17 -0.2879(3) .3258(2) .4069(5) .0310(10)
C18 -0.1998(3) .3758(2) .3740(5) .0280(10)
C19 -0.1677(3) .3562(2) .2083(5) .0300(10)
C20 -.0570(3) .3746(3) .1654(5) .0370(10)
H2O -0.4263 .0234 .1304 .0469
H3O -0.2035 -0.1120 .0016 .0342
H18O -0.3900 .3522 .2283 .0418
H19O -0.2229 .4438 .5000 .0342
H20Oa -0.4044 -0.0923 .5513 .0633
H20Ob -0.2950 -0.1084 .4959 .0633
H21Oa -0.5927 -0.1341 .3013 .0621
H21Ob -0.5883 -0.0637 .2339 .0621
H22Oa -0.4068 -0.1853 -0.0978 .0494
H22Ob -0.4880 -0.1564 -0.0707 .0494
H23Oa -0.3297 -0.2639 .1649 .0456
H23Ob -0.4331 -0.2692 .2506 .0456
H24Oa .1147 .3083 .5688 .0431
H24Ob .1442 .3067 .7669 .0431
H25Oa .1289 .0388 .8956 .0456
H25Ob .1452 .0321 .7382 .0456
H26Oa .4477 .2296 .2808 .0583
H26Ob .5490 .1966 .4222 .0583
H27Oa -0.4243 .4876 -0.0426 .0798
H27Ob -0.3234 .4654 .0000 .0798
H28Oa -0.3582 .6021 .1684 .0773
H28Ob -0.3226 .6113 .3653 .0773
H29Oa -0.4145 .5405 .5974 .0557
H29Ob -0.4073 .4510 .6315 .0557
H30Oa -0.6362 .4817 .2665 .0545
H30Ob -0.5896 .4347 .1769 .0545
H31Oa -0.5692 .0931 .1555 .0684
H31Ob -0.5594 .1253 .0077 .0684
H5Na -0.0708 .2955 -0.2337 .0380
H5Nb -0.1627 .3438 -0.2568 .0380
H10Na -0.0477 .0398 .7274 .0380
H10Nb -0.1433 .0048 .7655 .0380
H1 -0.4401 .2513 -0.0860 .0443
H5 -0.0276 .1040 .0791 .0329
H6 -0.2975 .0973 .2264 .0367
H7 -0.2910 .0197 -0.0147 .0317
H8 -0.1316 -0.0257 .0567 .0279
H9 -0.1990 -0.0324 .3700 .0329
H10a -0.0315 -0.0756 .3545 .0380
H10b -0.0208 -0.0069 .4331 .0380
H11 -0.4332 .0880 .5998 .0507
H15 -0.0318 .2401 .4129 .0329
H16 -0.3043 .2419 .2745 .0291
H17 -0.2989 .3179 .5172 .0304
H18 -0.1425 .3676 .4460 .0266
H19 -0.2161 .3758 .1336 .0304
H20a -0.0504 .4209 .1446 .0367
H20b -0.0368 .3518 .0694 .0367

loop_
_geom_angle_atom_site_label_1
_geom_angle_atom_site_label_2
_geom_angle_atom_site_label_3
_geom_angle_site_symmetry_1
_geom_angle_site_symmetry_3
_geom_angle
_geom_angle_publ_flag
O4 P1 O5 . . 102.4(2) yes
O4 P1 O6 . . 105.4(2) yes
O4 P1 O7 . . 111.2(2) yes
O5 P1 O6 . . 111.2(2) yes
O5 P1 O7 . . 105.7(2) yes
O6 P1 O7 . . 119.6(2) yes
O5 P2 O8 . . 99.1(2) yes
O5 P2 O9 . . 108.4(2) yes
O5 P2 O10 . . 110.5(2) yes
O8 P2 O9 . . 109.5(2) yes
O8 P2 O10 . . 110.5(2) yes
O9 P2 O10 . . 117.3(2) yes
O8 P3 O11 . . 100.3(2) yes
O8 P3 O12 . . 109.7(2) yes
O8 P3 O13 . . 108.5(2) yes
O11 P3 O12 . . 108.9(2) yes
O11 P3 O13 . . 107.8(2) yes
O12 P3 O13 . . 119.8(2) yes
O11 P4 O14 . . 101.1(2) yes
O11 P4 O15 . . 111.7(2) yes
O11 P4 O16 . . 107.8(2) yes
O14 P4 O15 . . 105.4(2) yes
O14 P4 O16 . . 110.8(2) yes
O15 P4 O16 . . 118.7(2) yes
P1 O4 C10 . . 121.1(3) yes
P1 O5 P2 . . 130.7(2) yes
P2 O8 P3 . . 128.4(2) yes
P3 O11 P4 . . 129.2(2) yes
P4 O14 C20 . . 122.2(3) yes
Na3 Na1 O2 2_546 . 132.30(10) no
Na3 Na1 O20 2_546 . 42.60(10) no
Na3 Na1 O22 2_546 . 127.20(10) no
O2 Na1 O3 . . 68.70(10) no
O2 Na1 O21 . . 89.50(10) no
O2 Na1 O23 . . 163.90(10) no
O3 Na1 O21 . . 155.1(2) no
O3 Na1 O23 . . 96.20(10) no
O20 Na1 O22 . . 168.6(2) no
O21 Na1 O22 . . 83.2(2) no
O22 Na1 O23 . . 86.50(10) no
O9 Na2 O24 . . 91.90(10) no
Na3 Na1 O3 2_546 . 95.92(9) no
Na3 Na1 O21 2_546 . 107.90(10) no
Na3 Na1 O23 2_546 . 40.76(9) no
O2 Na1 O20 . . 93.2(2) no
O2 Na1 O22 . . 98.1(2) no
O3 Na1 O20 . . 97.5(2) no
O3 Na1 O22 . . 88.20(10) no
O20 Na1 O21 . . 95.3(2) no
O20 Na1 O23 . . 83.10(10) no
O21 Na1 O23 . . 106.5(2) no
O9 Na2 O13 . 1_556 103.40(10) no
O9 Na2 O25 . . 87.30(10) no
O9 Na2 N3 . 1_556 167.20(10) no
O13 Na2 O24 1_556 . 78.90(10) no
O13 Na2 N3 1_556 . 89.40(10) no
O24 Na2 O25 . . 175.4(2) no
O24 Na2 N8 . . 89.80(10) no
O25 Na2 N8 . . 94.60(10) no
Na1 Na3 O9 2_556 . 128.70(10) no
Na1 Na3 O15 2_556 . 90.80(10) no
O9 Na3 O12 . . 88.60(10) no
O9 Na3 O20 . 2_556 158.4(2) no
O9 Na3 O26 . . 107.6(2) no
O12 Na3 O20 . 2_556 103.10(10) no
O12 Na3 O26 . . 70.80(10) no
O15 Na3 O23 . 2_556 116.00(10) no
O20 Na3 O23 2_556 2_556 83.00(10) no
O23 Na3 O26 2_556 . 94.50(10) no
O18 Na4 O27 . . 97.0(2) no
O18 Na4 O29 . . 97.60(10) no
O19 Na4 O27 . . 98.80(10) no
O19 Na4 O29 . . 88.10(10) no
O27 Na4 O28 . . 81.3(2) no
O27 Na4 O30 . . 90.5(2) no
O28 Na4 O30 . . 108.1(2) no
O9 Na2 N8 . . 88.80(10) no
O13 Na2 O25 1_556 . 96.9(2) no
O13 Na2 N8 1_556 . 163.6(2) no
O24 Na2 N3 . 1_556 91.70(10) no
O25 Na2 N3 . 1_556 90.00(10) no
N3 Na2 N8 1_556 . 78.90(10) no
Na1 Na3 O12 2_556 . 142.20(10) no
Na1 Na3 O20 2_556 2_556 40.00(10) no
Na1 Na3 O26 . . 98.50(10) no
O9 Na3 O15 . . 93.70(10) no
O9 Na3 O23 . 2_556 90.50(10) no
O12 Na3 O15 . . 79.80(10) no
O12 Na3 O23 . 2_556 164.20(10) no
O15 Na3 O20 . 2_556 71.0(2) no
O15 Na3 O26 . . 142.7(2) no
O20 Na3 O26 2_556 . 93.4(2) no
O18 Na4 O19 . . 67.90(10) no
O18 Na4 O28 . . 163.7(2) no
O18 Na4 O30 . . 88.10(10) no
O19 Na4 O28 . . 96.2(2) no
O19 Na4 O30 . . 155.1(2) no
O27 Na4 O29 . . 165.3(2) no
O28 Na4 O29 . . 85.0(2) no
O29 Na4 O30 . . 88.5(2) no
C6 O1 C9 . . 111.1(3) no
Na1 O3 C8 . . 114.2(2) no
P2 O9 Na2 . . 143.4(2) no
Na2 O9 Na3 . . 104.90(10) no
P3 O12 Na3 . . 117.0(2) no
C16 O17 C19 . . 111.1(3) no
Na4 O19 C18 . . 117.5(2) no
Na1 O23 Na3 . 2_546 96.10(10) no
C1 N2 C2 . . 110.9(4) no
Na2 N3 C5 1_554 . 120.2(3) no
C2 N4 C5 . . 105.8(3) no
C5 N4 C6 . . 129.0(4) no
C11 N7 C12 . . 110.6(4) no
Na2 N8 C15 . . 118.8(3) no
C12 N9 C15 . . 104.7(4) no
C15 N9 C16 . . 129.7(4) no
N2 C2 N4 . . 126.9(4) no
N4 C2 C3 . . 106.4(4) no
N3 C3 C4 . . 132.0(4) no
N1 C4 N5 . . 117.9(4) no
N5 C4 C3 . . 124.5(4) no
O1 C6 N4 . . 108.9(4) no
Na1 O2 C7 . . 120.4(3) no
P2 O9 Na3 . . 107.5(2) no
P3 O13 Na2 . 1_554 142.3(2) no
P4 O15 Na3 . . 127.8(2) no
Na4 O18 C17 . . 116.6(3) no
Na1 O20 Na3 . . 97.4(2) no
C1 N1 C4 . . 118.3(4) no
Na2 N3 C3 1_554 . 127.1(3) no
C3 N3 C5 . . 104.0(3) no
C2 N4 C6 . . 125.1(4) no
C11 N6 C14 . . 118.4(4) no
Na2 N8 C13 . . 126.8(3) no
C13 N8 C15 . . 104.3(4) no
C12 N9 C16 . . 125.5(3) no
N1 C1 N2 . . 129.6(4) no
N2 C2 C3 . . 126.6(4) no
N3 C3 C2 . . 110.8(4) no
C2 C3 C4 . . 116.8(4) no
N1 C4 C3 . . 117.6(4) no
N3 C5 N4 . . 113.0(4) no
O1 C6 C7 . . 108.0(4) no
N4 C6 C7 . . 113.6(4) no
O2 C7 C8 . . 108.4(4) no
O3 C8 C7 . . 114.4(3) no
C7 C8 C9 . . 103.6(3) no
O1 C9 C10 . . 108.7(4) no
O4 C10 C9 . . 108.6(3) no
N7 C12 N9 . . 125.4(4) no
N9 C12 C13 . . 107.3(4) no
N8 C13 C14 . . 132.8(4) no
N6 C14 N10 . . 117.1(4) no
N10 C14 C13 . . 124.3(4) no
O17 C16 N9 . . 109.1(3) no
N9 C16 C17 . . 113.7(3) no
O18 C17 C18 . . 108.7(3) no
O19 C18 C17 . . 115.9(3) no
C17 C18 C19 . . 101.5(3) no
O17 C19 C20 . . 108.8(4) no
O14 C20 C19 . . 107.9(3) no
O2 C7 C6 . . 110.5(4) no
C6 C7 C8 . . 100.5(3) no
O3 C8 C9 . . 112.5(4) no
O1 C9 C8 . . 102.8(3) no
C8 C9 C10 . . 116.1(4) no
N6 C11 N7 . . 128.3(5) no
N7 C12 C13 . . 127.2(4) no
N8 C13 C12 . . 110.1(4) no
C12 C13 C14 . . 116.7(4) no
N6 C14 C13 . . 118.6(4) no
N8 C15 N9 . . 113.6(4) no
O17 C16 C17 . . 107.5(3) no
O18 C17 C16 . . 110.5(4) no
C16 C17 C18 . . 101.1(3) no
O19 C18 C19 . . 112.3(3) no
O17 C19 C18 . . 103.7(3) no
C18 C19 C20 . . 114.7(4) no
Na1 O2 H2O . . 126.5 no
Na1 O3 H3O . . 111.6 no
Na4 O18 H18O . . 78.6 no
Na4 O19 H19O . . 109.7 no
Na1 O20 H20Oa . . 125.7 no
Na3 O20 H20Oa 2_546 . 126.4 no
H20Oa O20 H20Ob . . 100.3 no
Na1 O21 H21Ob . . 109.6 no
Na1 O22 H22Oa . . 118.9 no
H22Oa O22 H22Ob . . 109.6 no
Na1 O23 H23Ob . . 109.0 no
Na3 O23 H23Ob 2_546 . 101.6 no
Na2 O24 H24Oa . . 113.6 no
H24Oa O24 H24Ob . . 107.4 no
Na2 O25 H25Ob . . 127.2 no
Na3 O26 H26Oa . . 79.9 no
H26Oa O26 H26Ob . . 118.8 no
Na4 O27 H27Ob . . 118.0 no
Na4 O28 H28Ob . . 111.9 no
H28Ob O28 H28Oa . . 126.7 no
Na4 O29 H29Ob . . 103.4 no
Na4 O30 H30Oa . . 133.2 no
H30Oa O30 H30Ob . . 103.9 no
C4 N5 H5Na . . 114.9 no
C7 O2 H2O . . 100.5 no
C8 O3 H3O . . 101.5 no
C17 O18 H18O . . 123.2 no
C18 O19 H19O . . 94.3 no
Na1 O20 H20Ob . . 109.3 no
Na3 O20 H20Ob 2_546 . 92.1 no
Na1 O21 H21Oa . . 102.2 no
H21Oa O21 H21Ob . . 112.3 no
Na1 O22 H22Ob . . 110.4 no
Na1 O23 H23Oa . . 108.6 no
Na3 O23 H23Oa 2_546 . 130.4 no
H23Oa O23 H23Ob . . 109.4 no
Na2 O24 H24Ob . . 105.3 no
Na2 O25 H25Oa . . 121.5 no
H25Oa O25 H25Ob . . 97.3 no
Na3 O26 H26Ob . . 135.6 no
Na4 O27 H27Oa . . 125.6 no
H27Oa O27 H27Ob . . 116.1 no
Na4 O28 H28Oa . . 106.0 no
Na4 O29 H29Oa . . 113.9 no
H29Oa O29 H29Ob . . 116.2 no
Na4 O30 H30Ob . . 109.7 no
H31Oa O31 H31Ob . . 79.7 no
C4 N5 H5Nb . . 113.3 no
H5Na N5 H5Nb . . 131.8 no
C14 N10 H10Na . . 125.1 no
N1 C1 H1 . . 115.8 no
N3 C5 H5 . . 122.0 no
O1 C6 H6 . . 109.0 no
C7 C6 H6 . . 108.7 no
C6 C7 H7 . . 112.2 no
O3 C8 H8 . . 108.4 no
C9 C8 H8 . . 109.4 no
C8 C9 H9 . . 108.9 no
O4 C10 H10b . . 111.5 no
C9 C10 H10b . . 110.9 no
H10b C10 H10a . . 104.2 no
N7 C11 H11 . . 114.9 no
N9 C15 H15 . . 123.9 no
N9 C16 H16 . . 109.3 no
O18 C17 H17 . . 110.9 no
C18 C17 H17 . . 113.4 no
C17 C18 H18 . . 108.7 no
O17 C19 H19 . . 110.9 no
C20 C19 H19 . . 109.3 no
O14 C20 H20a . . 111.2 no
C19 C20 H20a . . 111.7 no
C14 N10 H10Nb . . 116.2 no
H10Nb N10 H10Na . . 118.6 no
N2 C1 H1 . . 114.6 no
N4 C5 H5 . . 125.0 no
N4 C6 H6 . . 108.6 no
O2 C7 H7 . . 111.3 no
C8 C7 H7 . . 113.4 no
C7 C8 H8 . . 108.4 no
O1 C9 H9 . . 108.3 no
C10 C9 H9 . . 111.5 no
O4 C10 H10a . . 110.9 no
C9 C10 H10a . . 110.7 no
N6 C11 H11 . . 116.8 no
N8 C15 H15 . . 122.5 no
O17 C16 H16 . . 109.1 no
C17 C16 H16 . . 108.0 no
C16 C17 H17 . . 111.9 no
O19 C18 H18 . . 108.4 no
C19 C18 H18 . . 109.9 no
C18 C19 H19 . . 109.3 no
O14 C20 H20b . . 109.8 no
C19 C20 H20b . . 109.8 no
H20b C20 H20a . . 106.4 no

loop_
_geom_bond_atom_site_label_1
_geom_bond_atom_site_label_2
_geom_bond_site_symmetry_2
_geom_bond_distance
_geom_bond_publ_flag
P1 O4 . 1.582(3) yes
P1 O5 . 1.609(3) yes
P1 O6 . 1.475(3) yes
P1 O7 . 1.484(3) yes
P2 O5 . 1.585(3) yes
P2 O8 . 1.595(3) yes
P2 O9 . 1.483(4) yes
P2 O10 . 1.478(4) yes
P3 O8 . 1.593(3) yes
P3 O11 . 1.599(4) yes
P3 O12 . 1.484(3) yes
P3 O13 . 1.475(4) yes
P4 O11 . 1.606(4) yes
P4 O14 . 1.584(3) yes
P4 O15 . 1.473(4) yes
P4 O16 . 1.480(3) yes
Na1 Na3 2_546 3.629(3) no
Na1 O3 . 2.462(3) no
Na1 O21 . 2.321(4) no
Na1 O23 . 2.498(4) no
Na2 O13 1_556 2.486(4) no
Na2 O25 . 2.404(4) no
Na2 N8 . 2.587(4) no
Na3 O12 . 2.502(4) no
Na3 O20 2_556 2.477(5) no
Na3 O26 . 2.378(4) no
Na4 O19 . 2.420(3) no
Na4 O28 . 2.509(6) no
Na4 O30 . 2.311(4) no
O1 C9 . 1.449(6) no
O3 C8 . 1.418(5) no
O14 C20 . 1.434(6) no
Na1 O2 . 2.389(4) no
Na1 O20 . 2.353(4) no
Na1 O22 . 2.379(4) no
Na2 O9 . 2.629(4) no
Na2 O24 . 2.391(4) no
Na2 N3 1_556 2.700(4) no
Na3 O9 . 2.451(4) no
Na3 O15 . 2.357(4) no
Na3 O23 2_556 2.383(4) no
Na4 O18 . 2.549(4) no
Na4 O27 . 2.358(4) no
Na4 O29 . 2.338(4) no
O1 C6 . 1.402(6) no
O2 C7 . 1.417(5) no
O4 C10 . 1.444(5) no
O17 C16 . 1.394(5) no
O17 C19 . 1.438(5) no
O19 C18 . 1.403(5) no
N1 C4 . 1.357(6) no
N2 C2 . 1.349(5) no
N3 C5 . 1.308(6) no
N4 C5 . 1.396(6) no
N5 C4 . 1.334(6) no
N6 C14 . 1.353(6) no
N7 C12 . 1.358(6) no
N8 C15 . 1.312(6) no
N9 C15 . 1.384(5) no
N10 C14 . 1.334(6) no
C3 C4 . 1.402(7) no
C7 C8 . 1.533(6) no
C9 C10 . 1.477(6) no
C13 C14 . 1.388(7) no
C17 C18 . 1.540(6) no
C19 C20 . 1.507(6) no
O18 C17 . 1.435(5) no
N1 C1 . 1.331(7) no
N2 C1 . 1.312(7) no
N3 C3 . 1.396(6) no
N4 C2 . 1.363(6) no
N4 C6 . 1.459(6) no
N6 C11 . 1.349(7) no
N7 C11 . 1.330(7) no
N8 C13 . 1.387(5) no
N9 C12 . 1.372(6) no
N9 C16 . 1.454(6) no
C2 C3 . 1.374(6) no
C6 C7 . 1.534(6) no
C8 C9 . 1.524(6) no
C12 C13 . 1.372(6) no
C16 C17 . 1.538(6) no
C18 C19 . 1.532(6) no
O2 H2O . 1.06 no
O18 H18O . 0.90 no
O20 H20Oa . 1.01 no
O21 H21Oa . 0.90 no
O22 H22Oa . 0.79 no
O23 H23Oa . 0.91 no
O24 H24Oa . 1.24 no
O25 H25Oa . 1.04 no
O26 H26Oa . 1.14 no
O27 H27Oa . 0.91 no
O28 H28Ob . 1.01 no
O29 H29Oa . 0.98 no
O30 H30Oa . 0.89 no
O31 H31Oa . 1.02 no
N5 H5Na . 0.82 no
N10 H10Nb . 0.76 no
C1 H1 . 0.99 no
C6 H6 . 0.96 no
C8 H8 . 0.98 no
C10 H10b . 0.98 no
C11 H11 . 0.96 no
C16 H16 . 0.97 no
C18 H18 . 0.97 no
C20 H20b . 0.98 no
O3 H3O . 1.07 no
O19 H19O . 0.99 no
O20 H20Ob . 0.96 no
O21 H21Ob . 0.95 no
O22 H22Ob . 0.69 no
O23 H23Ob . 0.95 no
O24 H24Ob . 0.90 no
O25 H25Ob . 0.78 no
O26 H26Ob . 1.05 no
O27 H27Ob . 0.75 no
O28 H28Oa . 0.95 no
O29 H29Ob . 1.18 no
O30 H30Ob . 0.84 no
O31 H31Ob . 1.20 no
N5 H5Nb . 0.87 no
N10 H10Na . 0.92 no
C5 H5 . 0.96 no
C7 H7 . 0.97 no
C9 H9 . 0.97 no
C10 H10a . 0.98 no
C15 H15 . 0.97 no
C17 H17 . 0.97 no
C19 H19 . 0.97 no
C20 H20a . 0.96 no

loop_
_geom_torsion_atom_site_label_1
_geom_torsion_atom_site_label_2
_geom_torsion_atom_site_label_3
_geom_torsion_atom_site_label_4
_geom_torsion
_geom_torsion_publ_flag
P1 O4 C10 C9 165.9(3) yes
P1 O5 P2 O8 74.7(3) yes
P2 O5 P1 O4 -135.0(3) yes
P2 O8 P3 O11 -124.8(3) yes
P3 O8 P2 O5 -164.3(3) yes
P3 O11 P4 O14 -159.4(3) yes
P4 O11 P3 O8 105.4(3) yes
P4 O14 C20 C19 157.8(3) yes
O5 P1 O4 C10 -67.3(4) yes
O11 P4 O14 C20 -65.3(4) yes
